data_4074384
loop_
_publ_author_name
'Izod, Keith'
'Wills, Corinne'
'Clegg, William'
'Harrington, Ross W.'

_publ_section_title
;
 Heavier Alkali Metal Complexes of a Silicon- and
 Phosphine-Borane-Stabilized Carbanion
;
_journal_issue 22
_journal_name_full Organometallics
_journal_page_first 5326
_journal_paper_doi 10.1021/om0606082
_journal_volume 25
_journal_year 2006
_chemical_formula_moiety 'C9 H28 B P Si2'
_chemical_formula_sum 'C9 H28 B P Si2'
_chemical_formula_weight 234.27
_chemical_name_systematic
;
 ?
;
_space_group_IT_number 14
_symmetry_cell_setting monoclinic
_symmetry_space_group_name_Hall '-P 2ybc'
_symmetry_space_group_name_H-M 'P 1 21/c 1'
_atom_sites_solution_hydrogens difmap
_atom_sites_solution_primary direct
_atom_sites_solution_secondary difmap
_audit_creation_method SHELXL-97
_cell_angle_alpha 90.00
_cell_angle_beta 106.193(1)
_cell_angle_gamma 90.00
_cell_formula_units_Z 4
_cell_length_a 8.7346(6)
_cell_length_b 14.7363(10)
_cell_length_c 12.2135(8)
_cell_measurement_reflns_used 5327
_cell_measurement_temperature 120(2)
_cell_measurement_theta_max 28.6
_cell_measurement_theta_min 2.70
_cell_volume 1509.70(18)
_computing_cell_refinement 'Bruker APEX2'
_computing_data_collection 'Bruker APEX2'
_computing_data_reduction 'Bruker SAINT'
_computing_molecular_graphics 'Bruker SHELXTL'
_computing_publication_material 'Bruker SHELXTL and local programs'
_computing_structure_refinement 'Bruker SHELXTL'
_computing_structure_solution 'Bruker SHELXTL'
_diffrn_ambient_temperature 120(2)
_diffrn_measured_fraction_theta_full 0.981
_diffrn_measured_fraction_theta_max 0.962
_diffrn_measurement_device_type 'Bruker APEX2 CCD diffractometer'
_diffrn_measurement_method 'thin-slice \w scans'
_diffrn_radiation_monochromator 'silicon 111'
_diffrn_radiation_source 'Daresbury SRS station 9.8'
_diffrn_radiation_type synchrotron
_diffrn_radiation_wavelength 0.6709
_diffrn_reflns_av_R_equivalents 0.0225
_diffrn_reflns_av_sigmaI/netI 0.0276
_diffrn_reflns_limit_h_max 12
_diffrn_reflns_limit_h_min -10
_diffrn_reflns_limit_k_max 20
_diffrn_reflns_limit_k_min -20
_diffrn_reflns_limit_l_max 17
_diffrn_reflns_limit_l_min -17
_diffrn_reflns_number 11829
_diffrn_reflns_theta_full 25.00
_diffrn_reflns_theta_max 28.65
_diffrn_reflns_theta_min 2.75
_diffrn_standards_decay_% 10
_diffrn_standards_number 0
_exptl_absorpt_coefficient_mu 0.307
_exptl_absorpt_correction_type none
_exptl_crystal_colour colourless
_exptl_crystal_density_diffrn 1.031
_exptl_crystal_density_method 'not measured'
_exptl_crystal_description block
_exptl_crystal_F_000 520
_exptl_crystal_size_max 0.02
_exptl_crystal_size_mid 0.02
_exptl_crystal_size_min 0.02
_refine_diff_density_max 0.693
_refine_diff_density_min -0.369
_refine_diff_density_rms 0.056
_refine_ls_extinction_method none
_refine_ls_goodness_of_fit_ref 1.038
_refine_ls_hydrogen_treatment mixed
_refine_ls_matrix_type full
_refine_ls_number_parameters 139
_refine_ls_number_reflns 4448
_refine_ls_number_restraints 0
_refine_ls_restrained_S_all 1.038
_refine_ls_R_factor_all 0.0476
_refine_ls_R_factor_gt 0.0366
_refine_ls_shift/su_max 0.001
_refine_ls_shift/su_mean 0.000
_refine_ls_structure_factor_coef Fsqd
_refine_ls_weighting_details 'calc w=1/[\s^2^(Fo^2^)+(0.0665P)^2^+0.2539P] where P=(Fo^2^+2Fc^2^)/3'
_refine_ls_weighting_scheme calc
_refine_ls_wR_factor_gt 0.0996
_refine_ls_wR_factor_ref 0.1064
_reflns_number_gt 3668
_reflns_number_total 4448
_reflns_threshold_expression I>2\s(I)
_cod_data_source_file om0606082si20060705_103118.cif
_cod_data_source_block 5
_cod_original_sg_symbol_H-M 'P 21/c'
_cod_database_code 4074384

loop_
_symmetry_equiv_pos_as_xyz
'x, y, z'
'-x, y+1/2, -z+1/2'
'-x, -y, -z'
'x, -y-1/2, z-1/2'

loop_
_atom_site_label
_atom_site_type_symbol
_atom_site_fract_x
_atom_site_fract_y
_atom_site_fract_z
_atom_site_U_iso_or_equiv
_atom_site_adp_type
_atom_site_occupancy
_atom_site_symmetry_multiplicity
_atom_site_calc_flag
_atom_site_refinement_flags
P P 0.89441(4) 0.16234(2) 0.82772(3) 0.02131(9) Uani 1 1 d .
Si1 Si 0.81019(4) 0.36866(2) 0.81398(3) 0.02000(10) Uani 1 1 d .
Si2 Si 0.53263(4) 0.22175(2) 0.76148(3) 0.02181(10) Uani 1 1 d .
B1 B 0.9636(2) 0.17008(11) 0.69406(14) 0.0247(3) Uani 1 1 d .
H1A H 1.033(2) 0.1202(14) 0.6986(17) 0.039(5) Uiso 1 1 d .
H1B H 1.015(3) 0.2209(15) 0.6943(19) 0.046(6) Uiso 1 1 d .
H1C H 0.869(3) 0.1616(16) 0.632(2) 0.056(7) Uiso 1 1 d .
C1 C 0.74878(15) 0.25005(8) 0.84064(11) 0.0191(2) Uani 1 1 d .
H1 H 0.7519 0.2494 0.9231 0.027(4) Uiso 1 1 calc R
C2 C 1.06573(18) 0.16628(10) 0.95473(13) 0.0298(3) Uani 1 1 d .
H2A H 1.0282 0.1642 1.0232 0.045 Uiso 1 1 calc R
H2B H 1.1253 0.2226 0.9545 0.045 Uiso 1 1 calc R
H2C H 1.1353 0.1142 0.9545 0.045 Uiso 1 1 calc R
C3 C 0.81279(19) 0.04909(9) 0.83834(14) 0.0299(3) Uani 1 1 d .
H3A H 0.8945 0.0032 0.8397 0.045 Uiso 1 1 calc R
H3B H 0.7204 0.0386 0.7725 0.045 Uiso 1 1 calc R
H3C H 0.7798 0.0450 0.9086 0.045 Uiso 1 1 calc R
C4 C 0.7614(2) 0.39708(10) 0.65847(14) 0.0326(3) Uani 1 1 d .
H4A H 0.8020 0.4578 0.6492 0.049 Uiso 1 1 calc R
H4B H 0.6455 0.3959 0.6252 0.049 Uiso 1 1 calc R
H4C H 0.8112 0.3524 0.6197 0.049 Uiso 1 1 calc R
C5 C 0.71329(19) 0.45010(9) 0.88881(13) 0.0297(3) Uani 1 1 d .
H5A H 0.7376 0.4334 0.9695 0.044 Uiso 1 1 calc R
H5B H 0.5976 0.4486 0.8545 0.044 Uiso 1 1 calc R
H5C H 0.7533 0.5114 0.8821 0.044 Uiso 1 1 calc R
C6 C 1.02538(18) 0.38785(10) 0.88047(13) 0.0302(3) Uani 1 1 d .
H6A H 1.0514 0.4514 0.8700 0.045 Uiso 1 1 calc R
H6B H 1.0874 0.3482 0.8445 0.045 Uiso 1 1 calc R
H6C H 1.0513 0.3742 0.9621 0.045 Uiso 1 1 calc R
C7 C 0.45252(19) 0.13584(11) 0.84369(13) 0.0309(3) Uani 1 1 d .
H7A H 0.4719 0.1563 0.9227 0.046 Uiso 1 1 calc R
H7B H 0.5060 0.0775 0.8424 0.046 Uiso 1 1 calc R
H7C H 0.3376 0.1286 0.8091 0.046 Uiso 1 1 calc R
C8 C 0.39801(19) 0.32196(11) 0.74909(15) 0.0347(3) Uani 1 1 d .
H8A H 0.4333 0.3703 0.7066 0.052 Uiso 1 1 calc R
H8B H 0.4014 0.3440 0.8254 0.052 Uiso 1 1 calc R
H8C H 0.2887 0.3042 0.7087 0.052 Uiso 1 1 calc R
C9 C 0.51275(18) 0.17975(11) 0.61387(12) 0.0300(3) Uani 1 1 d .
H9A H 0.3998 0.1706 0.5741 0.045 Uiso 1 1 calc R
H9B H 0.5699 0.1221 0.6176 0.045 Uiso 1 1 calc R
H9C H 0.5582 0.2245 0.5724 0.045 Uiso 1 1 calc R

loop_
_atom_site_aniso_label
_atom_site_aniso_U_11
_atom_site_aniso_U_22
_atom_site_aniso_U_33
_atom_site_aniso_U_23
_atom_site_aniso_U_13
_atom_site_aniso_U_12
P 0.02385(18) 0.01643(15) 0.02390(18) -0.00075(11) 0.00708(13) 0.00090(11)
Si1 0.02399(18) 0.01280(16) 0.02319(19) 0.00033(12) 0.00654(13) -0.00126(12)
Si2 0.02050(19) 0.02148(17) 0.02245(19) 0.00002(13) 0.00432(13) -0.00193(13)
B1 0.0252(7) 0.0241(7) 0.0255(7) -0.0050(6) 0.0084(6) 0.0006(6)
C1 0.0216(6) 0.0168(5) 0.0192(6) 0.0000(4) 0.0060(4) -0.0002(4)
C2 0.0308(7) 0.0307(7) 0.0269(7) 0.0015(5) 0.0065(6) 0.0062(6)
C3 0.0361(8) 0.0171(6) 0.0380(8) 0.0014(5) 0.0126(6) 0.0007(5)
C4 0.0412(8) 0.0229(6) 0.0335(8) 0.0031(5) 0.0101(6) -0.0015(6)
C5 0.0402(8) 0.0176(6) 0.0300(7) -0.0021(5) 0.0077(6) 0.0016(5)
C6 0.0311(7) 0.0243(6) 0.0339(8) -0.0008(5) 0.0070(6) -0.0050(5)
C7 0.0284(7) 0.0333(7) 0.0316(8) 0.0023(6) 0.0095(6) -0.0073(6)
C8 0.0242(7) 0.0331(8) 0.0447(9) 0.0002(7) 0.0063(6) 0.0048(6)
C9 0.0309(7) 0.0321(7) 0.0246(7) -0.0017(5) 0.0042(5) -0.0058(6)

loop_
_atom_type_symbol
_atom_type_description
_atom_type_scat_dispersion_real
_atom_type_scat_dispersion_imag
_atom_type_scat_source
C C 0.0033 0.0016 'International Tables Vol C Tables 4.2.6.8 and 6.1.1.4'
H H 0.0000 0.0000 'International Tables Vol C Tables 4.2.6.8 and 6.1.1.4'
B B 0.0013 0.0007 'International Tables Vol C Tables 4.2.6.8 and 6.1.1.4'
P P 0.1023 0.0942 'International Tables Vol C Tables 4.2.6.8 and 6.1.1.4'
Si Si 0.0817 0.0704 'International Tables Vol C Tables 4.2.6.8 and 6.1.1.4'

loop_
_geom_angle_atom_site_label_1
_geom_angle_atom_site_label_2
_geom_angle_atom_site_label_3
_geom_angle
B P C1 115.04(7)
B P C2 110.24(7)
B P C3 109.84(7)
C1 P C2 108.92(6)
C1 P C3 109.85(6)
C2 P C3 102.18(7)
C1 Si1 C4 112.79(6)
C1 Si1 C5 108.97(6)
C1 Si1 C6 111.69(6)
C4 Si1 C5 110.47(7)
C4 Si1 C6 109.07(7)
C5 Si1 C6 103.46(7)
C1 Si2 C7 109.94(6)
C1 Si2 C8 112.28(7)
C1 Si2 C9 111.92(6)
C7 Si2 C8 104.93(8)
C7 Si2 C9 110.25(7)
C8 Si2 C9 107.27(8)
P B H1A 104.8(12)
P B H1B 109.6(15)
P B H1C 105.0(14)
H1A B H1B 110.4(18)
H1A B H1C 110.1(18)
H1B B H1C 116(2)
P C1 Si1 113.44(6)
P C1 Si2 114.19(7)
P C1 H1 104.7
Si1 C1 Si2 113.82(7)
Si1 C1 H1 104.7
Si2 C1 H1 104.7
P C2 H2A 109.5
P C2 H2B 109.5
P C2 H2C 109.5
H2A C2 H2B 109.5
H2A C2 H2C 109.5
H2B C2 H2C 109.5
P C3 H3A 109.5
P C3 H3B 109.5
P C3 H3C 109.5
H3A C3 H3B 109.5
H3A C3 H3C 109.5
H3B C3 H3C 109.5
Si1 C4 H4A 109.5
Si1 C4 H4B 109.5
Si1 C4 H4C 109.5
H4A C4 H4B 109.5
H4A C4 H4C 109.5
H4B C4 H4C 109.5
Si1 C5 H5A 109.5
Si1 C5 H5B 109.5
Si1 C5 H5C 109.5
H5A C5 H5B 109.5
H5A C5 H5C 109.5
H5B C5 H5C 109.5
Si1 C6 H6A 109.5
Si1 C6 H6B 109.5
Si1 C6 H6C 109.5
H6A C6 H6B 109.5
H6A C6 H6C 109.5
H6B C6 H6C 109.5
Si2 C7 H7A 109.5
Si2 C7 H7B 109.5
Si2 C7 H7C 109.5
H7A C7 H7B 109.5
H7A C7 H7C 109.5
H7B C7 H7C 109.5
Si2 C8 H8A 109.5
Si2 C8 H8B 109.5
Si2 C8 H8C 109.5
H8A C8 H8B 109.5
H8A C8 H8C 109.5
H8B C8 H8C 109.5
Si2 C9 H9A 109.5
Si2 C9 H9B 109.5
Si2 C9 H9C 109.5
H9A C9 H9B 109.5
H9A C9 H9C 109.5
H9B C9 H9C 109.5

loop_
_geom_bond_atom_site_label_1
_geom_bond_atom_site_label_2
_geom_bond_distance
P B 1.8957(17)
P C1 1.8508(13)
P C2 1.8315(16)
P C3 1.8335(14)
Si1 C1 1.8831(13)
Si1 C4 1.8744(16)
Si1 C5 1.8502(15)
Si1 C6 1.8496(16)
Si2 C1 1.9118(13)
Si2 C7 1.8688(15)
Si2 C8 1.8675(16)
Si2 C9 1.8679(15)
B H1A 0.94(2)
B H1B 0.87(2)
B H1C 0.96(2)
C1 H1 1.000
C2 H2A 0.980
C2 H2B 0.980
C2 H2C 0.980
C3 H3A 0.980
C3 H3B 0.980
C3 H3C 0.980
C4 H4A 0.980
C4 H4B 0.980
C4 H4C 0.980
C5 H5A 0.980
C5 H5B 0.980
C5 H5C 0.980
C6 H6A 0.980
C6 H6B 0.980
C6 H6C 0.980
C7 H7A 0.980
C7 H7B 0.980
C7 H7C 0.980
C8 H8A 0.980
C8 H8B 0.980
C8 H8C 0.980
C9 H9A 0.980
C9 H9B 0.980
C9 H9C 0.980

loop_
_geom_torsion_atom_site_label_1
_geom_torsion_atom_site_label_2
_geom_torsion_atom_site_label_3
_geom_torsion_atom_site_label_4
_geom_torsion
B P C1 Si1 -48.79(9)
B P C1 Si2 83.84(9)
C2 P C1 Si1 75.53(8)
C2 P C1 Si2 -151.84(7)
C3 P C1 Si1 -173.32(7)
C3 P C1 Si2 -40.69(9)
C4 Si1 C1 P 82.05(9)
C4 Si1 C1 Si2 -50.77(9)
C5 Si1 C1 P -154.90(7)
C5 Si1 C1 Si2 72.29(8)
C6 Si1 C1 P -41.22(9)
C6 Si1 C1 Si2 -174.03(7)
C7 Si2 C1 P 76.66(9)
C7 Si2 C1 Si1 -150.89(7)
C8 Si2 C1 P -166.93(8)
C8 Si2 C1 Si1 -34.47(10)
C9 Si2 C1 P -46.22(9)
C9 Si2 C1 Si1 86.23(8)
